data_2229105
loop_
_publ_author_name
'Hemamalini, Madhukar'
'Fun, Hoong-Kun'

_publ_section_title
;
 4-Methoxyquinolinium-2-carboxylate dihydrate
;
_journal_coeditor_code IS2654
_journal_issue 2
_journal_name_full 'Acta Crystallographica Section E'
_journal_page_first o435
_journal_page_last o436
_journal_paper_doi 10.1107/S1600536811001541
_journal_volume 67
_journal_year 2011
_chemical_formula_iupac 'C11 H9 N O3, 2H2 O'
_chemical_formula_moiety 'C11 H9 N O3, 2(H2 O)'
_chemical_formula_sum 'C11 H13 N O5'
_chemical_formula_weight 239.22
_chemical_name_systematic
;
4-Methoxyquinolinium-2-carboxylate dihydrate
;
_space_group_IT_number 14
_symmetry_cell_setting monoclinic
_symmetry_space_group_name_Hall '-P 2ybc'
_symmetry_space_group_name_H-M 'P 1 21/c 1'
_atom_sites_solution_hydrogens geom
_atom_sites_solution_primary direct
_atom_sites_solution_secondary difmap
_audit_creation_method SHELXL-97
_cell_angle_alpha 90.00
_cell_angle_beta 115.978(8)
_cell_angle_gamma 90.00
_cell_formula_units_Z 4
_cell_length_a 5.7674(11)
_cell_length_b 21.196(4)
_cell_length_c 10.0993(15)
_cell_measurement_reflns_used 1896
_cell_measurement_temperature 100.00(10)
_cell_measurement_theta_max 29.55
_cell_measurement_theta_min 2.95
_cell_volume 1109.9(3)
_computing_cell_refinement 'SAINT (Bruker, 2009)'
_computing_data_collection 'APEX2 (Bruker, 2009)'
_computing_data_reduction 'SAINT (Bruker, 2009)'
_computing_molecular_graphics 'SHELXTL (Sheldrick, 2008)'
_computing_publication_material 'SHELXTL (Sheldrick, 2008) and PLATON (Spek, 2009)'
_computing_structure_refinement 'SHELXTL (Sheldrick, 2008)'
_computing_structure_solution 'SHELXTL (Sheldrick, 2008)'
_diffrn_ambient_temperature 100.00(10)
_diffrn_measured_fraction_theta_full 0.985
_diffrn_measured_fraction_theta_max 0.985
_diffrn_measurement_device_type
;
Bruker APEXII DUO CCD area-detector
;
_diffrn_measurement_method '\f and \w'
_diffrn_radiation_monochromator graphite
_diffrn_radiation_source 'fine-focus sealed tube'
_diffrn_radiation_type MoK\a
_diffrn_radiation_wavelength 0.71073
_diffrn_reflns_av_R_equivalents 0.0578
_diffrn_reflns_av_sigmaI/netI 0.0675
_diffrn_reflns_limit_h_max 8
_diffrn_reflns_limit_h_min -7
_diffrn_reflns_limit_k_max 29
_diffrn_reflns_limit_k_min -29
_diffrn_reflns_limit_l_max 14
_diffrn_reflns_limit_l_min -10
_diffrn_reflns_number 8743
_diffrn_reflns_theta_full 30.00
_diffrn_reflns_theta_max 30.00
_diffrn_reflns_theta_min 2.95
_diffrn_standards_number 0
_exptl_absorpt_coefficient_mu 0.114
_exptl_absorpt_correction_T_max 0.9895
_exptl_absorpt_correction_T_min 0.9741
_exptl_absorpt_correction_type multi-scan
_exptl_absorpt_process_details '(SADABS; Bruker, 2009)'
_exptl_crystal_colour colourless
_exptl_crystal_density_diffrn 1.432
_exptl_crystal_density_method 'not measured'
_exptl_crystal_description block
_exptl_crystal_F_000 504
_exptl_crystal_size_max 0.23
_exptl_crystal_size_mid 0.13
_exptl_crystal_size_min 0.09
_refine_diff_density_max 0.324
_refine_diff_density_min -0.342
_refine_ls_extinction_method none
_refine_ls_goodness_of_fit_ref 1.012
_refine_ls_hydrogen_treatment constr
_refine_ls_matrix_type full
_refine_ls_number_parameters 155
_refine_ls_number_reflns 3176
_refine_ls_number_restraints 0
_refine_ls_restrained_S_all 1.012
_refine_ls_R_factor_all 0.0860
_refine_ls_R_factor_gt 0.0514
_refine_ls_shift/su_max 0.001
_refine_ls_shift/su_mean 0.000
_refine_ls_structure_factor_coef Fsqd
_refine_ls_weighting_details 'calc w=1/[\s^2^(Fo^2^)+(0.0701P)^2^+0.0000P] where P=(Fo^2^+2Fc^2^)/3'
_refine_ls_weighting_scheme calc
_refine_ls_wR_factor_gt 0.1210
_refine_ls_wR_factor_ref 0.1398
_reflns_number_gt 2123
_reflns_number_total 3176
_reflns_threshold_expression I>2\s(I)
_cod_data_source_file is2654.cif
_cod_data_source_block I
_cod_original_sg_symbol_H-M 'P 21/c'
_cod_database_code 2229105
_cod_database_fobs_code 2229105

loop_
_symmetry_equiv_pos_as_xyz
'x, y, z'
'-x, y+1/2, -z+1/2'
'-x, -y, -z'
'x, -y-1/2, z-1/2'

loop_
_atom_site_type_symbol
_atom_site_label
_atom_site_fract_x
_atom_site_fract_y
_atom_site_fract_z
_atom_site_U_iso_or_equiv
_atom_site_adp_type
_atom_site_calc_flag
_atom_site_refinement_flags
_atom_site_occupancy
_atom_site_disorder_assembly
_atom_site_disorder_group
O O1 -0.5092(2) 0.92971(5) 0.52984(13) 0.0215(3) Uani d . 1 . .
O O2 -0.2912(2) 0.83869(5) 0.60229(13) 0.0215(3) Uani d . 1 . .
O O3 0.6369(2) 0.91915(5) 0.88880(13) 0.0209(3) Uani d . 1 . .
N N1 -0.0747(2) 0.99667(6) 0.64651(14) 0.0164(3) Uani d . 1 . .
H H1 -0.2351 1.0154 0.5860 0.020 Uiso d R 1 . .
C C1 -0.0569(3) 0.93435(7) 0.66638(17) 0.0167(3) Uani d . 1 . .
C C2 0.1785(3) 0.90548(7) 0.74844(17) 0.0179(3) Uani d . 1 . .
H H2A 0.1879 0.8620 0.7624 0.022 Uiso calc R 1 . .
C C3 0.4006(3) 0.94219(7) 0.80976(17) 0.0172(3) Uani d . 1 . .
C C4 0.3838(3) 1.00878(7) 0.78808(17) 0.0165(3) Uani d . 1 . .
C C5 0.6021(3) 1.04912(7) 0.84392(18) 0.0196(3) Uani d . 1 . .
H H5A 0.7657 1.0325 0.8995 0.024 Uiso calc R 1 . .
C C6 0.5718(3) 1.11260(8) 0.81587(18) 0.0215(4) Uani d . 1 . .
H H6A 0.7157 1.1388 0.8513 0.026 Uiso calc R 1 . .
C C7 0.3247(3) 1.13855(7) 0.73390(18) 0.0213(3) Uani d . 1 . .
H H7A 0.3077 1.1818 0.7171 0.026 Uiso calc R 1 . .
C C8 0.1083(3) 1.10119(7) 0.67844(17) 0.0192(3) Uani d . 1 . .
H H8A -0.0542 1.1187 0.6248 0.023 Uiso calc R 1 . .
C C9 0.1385(3) 1.03559(7) 0.70470(17) 0.0163(3) Uani d . 1 . .
C C10 -0.3094(3) 0.89756(7) 0.59208(17) 0.0165(3) Uani d . 1 . .
C C11 0.6630(3) 0.85142(7) 0.91289(19) 0.0229(4) Uani d . 1 . .
H H11A 0.8409 0.8411 0.9726 0.034 Uiso calc R 1 . .
H H11B 0.6036 0.8302 0.8198 0.034 Uiso calc R 1 . .
H H11C 0.5617 0.8382 0.9622 0.034 Uiso calc R 1 . .
O O1W 0.0737(2) 0.75591(5) 0.16811(14) 0.0248(3) Uani d . 1 . .
H H2 0.1349 0.7589 0.2622 0.037 Uiso d R 1 . .
H H3 -0.0434 0.7242 0.1451 0.037 Uiso d R 1 . .
O O2W 0.2854(2) 0.76156(6) 0.47021(14) 0.0283(3) Uani d . 1 . .
H H4 0.4092 0.7895 0.5074 0.042 Uiso d R 1 . .
H H5 0.2167 0.7580 0.5317 0.042 Uiso d R 1 . .

loop_
_atom_site_aniso_label
_atom_site_aniso_U_11
_atom_site_aniso_U_22
_atom_site_aniso_U_33
_atom_site_aniso_U_12
_atom_site_aniso_U_13
_atom_site_aniso_U_23
O1 0.0150(5) 0.0235(5) 0.0221(7) 0.0015(4) 0.0045(4) 0.0012(4)
O2 0.0189(5) 0.0199(5) 0.0235(6) -0.0012(4) 0.0073(5) 0.0017(4)
O3 0.0162(5) 0.0211(5) 0.0204(6) 0.0024(4) 0.0034(4) 0.0024(4)
N1 0.0153(6) 0.0185(6) 0.0135(7) 0.0000(5) 0.0046(5) -0.0006(5)
C1 0.0171(7) 0.0205(7) 0.0137(8) -0.0010(6) 0.0077(6) -0.0016(6)
C2 0.0172(7) 0.0189(7) 0.0168(8) 0.0004(6) 0.0066(6) -0.0002(6)
C3 0.0152(7) 0.0244(7) 0.0118(8) 0.0026(6) 0.0056(6) 0.0004(6)
C4 0.0154(7) 0.0216(7) 0.0126(7) 0.0001(6) 0.0061(5) -0.0011(6)
C5 0.0160(7) 0.0253(7) 0.0153(8) -0.0016(6) 0.0050(6) -0.0024(6)
C6 0.0201(7) 0.0245(7) 0.0196(9) -0.0049(6) 0.0083(6) -0.0049(6)
C7 0.0236(8) 0.0191(7) 0.0207(9) -0.0016(6) 0.0094(6) -0.0019(6)
C8 0.0199(7) 0.0209(7) 0.0168(8) 0.0010(6) 0.0080(6) 0.0000(6)
C9 0.0167(7) 0.0199(7) 0.0122(7) -0.0005(6) 0.0064(6) -0.0011(6)
C10 0.0159(7) 0.0201(7) 0.0134(8) -0.0008(5) 0.0061(6) -0.0004(6)
C11 0.0214(8) 0.0216(7) 0.0228(9) 0.0042(6) 0.0070(6) 0.0047(6)
O1W 0.0256(6) 0.0228(5) 0.0244(7) -0.0035(5) 0.0093(5) 0.0004(5)
O2W 0.0256(6) 0.0335(6) 0.0255(7) -0.0098(5) 0.0110(5) -0.0068(5)

loop_
_atom_type_symbol
_atom_type_description
_atom_type_scat_dispersion_real
_atom_type_scat_dispersion_imag
_atom_type_scat_source
C C 0.0033 0.0016 'International Tables Vol C Tables 4.2.6.8 and 6.1.1.4'
H H 0.0000 0.0000 'International Tables Vol C Tables 4.2.6.8 and 6.1.1.4'
N N 0.0061 0.0033 'International Tables Vol C Tables 4.2.6.8 and 6.1.1.4'
O O 0.0106 0.0060 'International Tables Vol C Tables 4.2.6.8 and 6.1.1.4'

loop_
_geom_angle_atom_site_label_1
_geom_angle_atom_site_label_2
_geom_angle_atom_site_label_3
_geom_angle_site_symmetry_1
_geom_angle_site_symmetry_3
_geom_angle
_geom_angle_publ_flag
C3 O3 C11 . . 117.76(12) ?
C1 N1 C9 . . 122.17(13) ?
C1 N1 H1 . . 120.2 ?
C9 N1 H1 . . 117.5 ?
N1 C1 C2 . . 121.24(14) ?
N1 C1 C10 . . 115.95(13) ?
C2 C1 C10 . . 122.80(13) ?
C1 C2 C3 . . 119.30(14) ?
C1 C2 H2A . . 120.3 ?
C3 C2 H2A . . 120.3 ?
O3 C3 C2 . . 124.18(14) ?
O3 C3 C4 . . 115.95(13) ?
C2 C3 C4 . . 119.86(13) ?
C9 C4 C5 . . 118.55(14) ?
C9 C4 C3 . . 118.28(13) ?
C5 C4 C3 . . 123.16(14) ?
C6 C5 C4 . . 119.94(14) ?
C6 C5 H5A . . 120.0 ?
C4 C5 H5A . . 120.0 ?
C5 C6 C7 . . 120.61(15) ?
C5 C6 H6A . . 119.7 ?
C7 C6 H6A . . 119.7 ?
C8 C7 C6 . . 121.28(14) ?
C8 C7 H7A . . 119.4 ?
C6 C7 H7A . . 119.4 ?
C7 C8 C9 . . 118.44(14) ?
C7 C8 H8A . . 120.8 ?
C9 C8 H8A . . 120.8 ?
N1 C9 C4 . . 119.14(13) ?
N1 C9 C8 . . 119.69(13) ?
C4 C9 C8 . . 121.16(14) ?
O1 C10 O2 . . 127.72(14) ?
O1 C10 C1 . . 116.14(13) ?
O2 C10 C1 . . 116.14(13) ?
O3 C11 H11A . . 109.5 ?
O3 C11 H11B . . 109.5 ?
H11A C11 H11B . . 109.5 ?
O3 C11 H11C . . 109.5 ?
H11A C11 H11C . . 109.5 ?
H11B C11 H11C . . 109.5 ?
H2 O1W H3 . . 103.8 ?
H4 O2W H5 . . 106.9 ?

loop_
_geom_bond_atom_site_label_1
_geom_bond_atom_site_label_2
_geom_bond_site_symmetry_2
_geom_bond_distance
_geom_bond_publ_flag
O1 C10 . 1.2461(18) ?
O2 C10 . 1.2528(18) ?
O3 C3 . 1.3337(18) ?
O3 C11 . 1.4530(18) ?
N1 C1 . 1.3332(19) ?
N1 C9 . 1.3800(19) ?
N1 H1 . 0.9437 ?
C1 C2 . 1.385(2) ?
C1 C10 . 1.528(2) ?
C2 C3 . 1.391(2) ?
C2 H2A . 0.9300 ?
C3 C4 . 1.425(2) ?
C4 C9 . 1.411(2) ?
C4 C5 . 1.419(2) ?
C5 C6 . 1.370(2) ?
C5 H5A . 0.9300 ?
C6 C7 . 1.409(2) ?
C6 H6A . 0.9300 ?
C7 C8 . 1.373(2) ?
C7 H7A . 0.9300 ?
C8 C9 . 1.412(2) ?
C8 H8A . 0.9300 ?
C11 H11A . 0.9600 ?
C11 H11B . 0.9600 ?
C11 H11C . 0.9600 ?
O1W H2 . 0.8586 ?
O1W H3 . 0.9083 ?
O2W H4 . 0.8759 ?
O2W H5 . 0.8743 ?

loop_
_geom_hbond_atom_site_label_D
_geom_hbond_atom_site_label_H
_geom_hbond_atom_site_label_A
_geom_hbond_site_symmetry_A
_geom_hbond_distance_DH
_geom_hbond_distance_HA
_geom_hbond_distance_DA
_geom_hbond_angle_DHA
_geom_hbond_publ_flag
N1 H1 O1 . 0.94 2.31 2.6638(18) 102 ?
N1 H1 O1 3_476 0.94 1.84 2.7608(18) 164 yes
O1W H2 O2W . 0.86 1.89 2.7478(19) 176 yes
O1W H3 O2 4_575 0.91 1.86 2.7685(16) 177 yes
O2W H4 O2 1_655 0.88 1.88 2.7498(18) 171 yes
O2W H5 O1W 4_576 0.87 1.91 2.7860(19) 176 yes
C6 H6A O1W 3_676 0.93 2.59 3.418(2) 149 yes
C8 H8A O1 3_476 0.93 2.53 3.229(2) 132 yes
C11 H11A O1W 1_656 0.96 2.58 3.317(2) 134 yes
C11 H11B O2 1_655 0.96 2.53 3.272(2) 134 yes

loop_
_geom_torsion_atom_site_label_1
_geom_torsion_atom_site_label_2
_geom_torsion_atom_site_label_3
_geom_torsion_atom_site_label_4
_geom_torsion_site_symmetry_1
_geom_torsion_site_symmetry_2
_geom_torsion_site_symmetry_3
_geom_torsion_site_symmetry_4
_geom_torsion
_geom_torsion_publ_flag
C9 N1 C1 C2 . . . . 0.7(2) ?
C9 N1 C1 C10 . . . . -178.65(13) ?
N1 C1 C2 C3 . . . . -0.8(2) ?
C10 C1 C2 C3 . . . . 178.50(15) ?
C11 O3 C3 C2 . . . . -0.4(2) ?
C11 O3 C3 C4 . . . . -179.67(14) ?
C1 C2 C3 O3 . . . . -179.06(15) ?
C1 C2 C3 C4 . . . . 0.2(2) ?
O3 C3 C4 C9 . . . . 179.73(14) ?
C2 C3 C4 C9 . . . . 0.4(2) ?
O3 C3 C4 C5 . . . . 1.0(2) ?
C2 C3 C4 C5 . . . . -178.38(15) ?
C9 C4 C5 C6 . . . . -0.3(2) ?
C3 C4 C5 C6 . . . . 178.51(16) ?
C4 C5 C6 C7 . . . . 1.1(3) ?
C5 C6 C7 C8 . . . . -0.8(3) ?
C6 C7 C8 C9 . . . . -0.3(2) ?
C1 N1 C9 C4 . . . . 0.0(2) ?
C1 N1 C9 C8 . . . . 179.18(15) ?
C5 C4 C9 N1 . . . . 178.33(14) ?
C3 C4 C9 N1 . . . . -0.5(2) ?
C5 C4 C9 C8 . . . . -0.9(2) ?
C3 C4 C9 C8 . . . . -179.68(15) ?
C7 C8 C9 N1 . . . . -178.06(15) ?
C7 C8 C9 C4 . . . . 1.1(2) ?
N1 C1 C10 O1 . . . . -5.3(2) ?
C2 C1 C10 O1 . . . . 175.42(15) ?
N1 C1 C10 O2 . . . . 175.44(14) ?
C2 C1 C10 O2 . . . . -3.9(2) ?

loop_
_cod_related_entry_id
_cod_related_entry_database
_cod_related_entry_code
1 ChemSpider 30656470
